data_2235647
loop_
_publ_author_name
'Pozza Silveira, Gustavo'
'Bonfante de Carvallho, Cassandra'
'Oliver, Allen'

_publ_section_title
;
 (<i>R</i>)-4-Isopropyl-3-isopropylsulfanyl-5,5-diphenyl-1,3-oxazolidin-2-one
;
_journal_coeditor_code TK5109
_journal_issue 7
_journal_name_full 'Acta Crystallographica Section E'
_journal_page_first o2048
_journal_paper_doi 10.1107/S160053681202569X
_journal_volume 68
_journal_year 2012
_chemical_formula_iupac 'C21 H25 N O2 S'
_chemical_formula_moiety 'C21 H25 N O2 S'
_chemical_formula_sum 'C21 H25 N O2 S'
_chemical_formula_weight 355.48
_chemical_name_systematic
;
(<i>R</i>)-4-Isopropyl-3-isopropylsulfanyl-5,5-diphenyl-1,3-oxazolidin-2-one
;
_space_group_IT_number 19
_symmetry_cell_setting orthorhombic
_symmetry_space_group_name_Hall 'P 2ac 2ab'
_symmetry_space_group_name_H-M 'P 21 21 21'
_atom_sites_solution_hydrogens geom
_atom_sites_solution_primary direct
_atom_sites_solution_secondary difmap
_audit_creation_method SHELXL-97
_cell_angle_alpha 90.00
_cell_angle_beta 90.00
_cell_angle_gamma 90.00
_cell_formula_units_Z 4
_cell_length_a 6.06210(10)
_cell_length_b 17.2963(3)
_cell_length_c 18.5398(3)
_cell_measurement_reflns_used 9921
_cell_measurement_temperature 100(2)
_cell_measurement_theta_max 68.18
_cell_measurement_theta_min 3.49
_cell_volume 1943.93(6)
_computing_cell_refinement 'SAINT (Bruker, 2008)'
_computing_data_collection 'APEX2 (Bruker, 2008)'
_computing_data_reduction 'SAINT (Bruker, 2008)'
_computing_molecular_graphics 'XP in SHELXTL (Sheldrick, 2008)'
_computing_publication_material 'publCIF (Westrip, 2010)'
_computing_structure_refinement 'SHELXL97 (Sheldrick, 2008)'
_computing_structure_solution 'SHELXS97 (Sheldrick, 2008)'
_diffrn_ambient_temperature 100(2)
_diffrn_detector_area_resol_mean 8.33
_diffrn_measured_fraction_theta_full 0.885
_diffrn_measured_fraction_theta_max 0.885
_diffrn_measurement_device_type 'Bruker SMART APEX'
_diffrn_measurement_method 'combination of \w and \f-scans '
_diffrn_radiation_monochromator graphite
_diffrn_radiation_source 'fine-focus sealed tube'
_diffrn_radiation_type CuK\a
_diffrn_radiation_wavelength 1.54178
_diffrn_reflns_av_R_equivalents 0.0258
_diffrn_reflns_av_sigmaI/netI 0.0226
_diffrn_reflns_limit_h_max 5
_diffrn_reflns_limit_h_min -7
_diffrn_reflns_limit_k_max 19
_diffrn_reflns_limit_k_min -20
_diffrn_reflns_limit_l_max 19
_diffrn_reflns_limit_l_min -22
_diffrn_reflns_number 18292
_diffrn_reflns_theta_full 68.27
_diffrn_reflns_theta_max 68.27
_diffrn_reflns_theta_min 3.49
_exptl_absorpt_coefficient_mu 1.575
_exptl_absorpt_correction_T_max 0.9641
_exptl_absorpt_correction_T_min 0.7197
_exptl_absorpt_correction_type numerical
_exptl_absorpt_process_details '(SADABS; Sheldrick, 2008)'
_exptl_crystal_colour colourless
_exptl_crystal_density_diffrn 1.215
_exptl_crystal_density_method 'not measured'
_exptl_crystal_description block
_exptl_crystal_F_000 760
_exptl_crystal_size_max 0.50
_exptl_crystal_size_mid 0.23
_exptl_crystal_size_min 0.21
_refine_diff_density_max 0.193
_refine_diff_density_min -0.157
_refine_ls_abs_structure_details
;
Flack (1983), 1165 Friedel pairs
;
_refine_ls_abs_structure_Flack 0.039(15)
_refine_ls_extinction_method none
_refine_ls_goodness_of_fit_ref 1.055
_refine_ls_hydrogen_treatment constr
_refine_ls_matrix_type full
_refine_ls_number_parameters 230
_refine_ls_number_reflns 3008
_refine_ls_number_restraints 0
_refine_ls_restrained_S_all 1.055
_refine_ls_R_factor_all 0.0289
_refine_ls_R_factor_gt 0.0274
_refine_ls_shift/su_max 0.003
_refine_ls_shift/su_mean 0.000
_refine_ls_structure_factor_coef Fsqd
_refine_ls_weighting_details 'calc w=1/[\s^2^(Fo^2^)+(0.0409P)^2^+0.4225P] where P=(Fo^2^+2Fc^2^)/3'
_refine_ls_weighting_scheme calc
_refine_ls_wR_factor_gt 0.0702
_refine_ls_wR_factor_ref 0.0709
_reflns_number_gt 2887
_reflns_number_total 3008
_reflns_threshold_expression I>2\s(I)
_cod_data_source_file tk5109.cif
_cod_data_source_block I
_cod_original_sg_symbol_Hall ' P 2ac 2ab'
_cod_database_code 2235647
_cod_database_fobs_code 2235647

loop_
_symmetry_equiv_pos_as_xyz
'x, y, z'
'-x+1/2, -y, z+1/2'
'-x, y+1/2, -z+1/2'
'x+1/2, -y+1/2, -z'

loop_
_atom_site_type_symbol
_atom_site_label
_atom_site_fract_x
_atom_site_fract_y
_atom_site_fract_z
_atom_site_U_iso_or_equiv
_atom_site_adp_type
_atom_site_calc_flag
_atom_site_refinement_flags
_atom_site_occupancy
_atom_site_symmetry_multiplicity
S S1 0.98999(7) 0.85676(3) 0.12949(2) 0.02269(12) Uani d . 1 1
O O1 1.4437(2) 0.84260(8) 0.20523(7) 0.0278(3) Uani d . 1 1
O O2 1.2940(2) 0.88301(7) 0.30979(6) 0.0219(3) Uani d . 1 1
N N1 1.0729(2) 0.87582(9) 0.21499(7) 0.0209(3) Uani d . 1 1
C C1 1.2833(3) 0.86441(11) 0.23819(9) 0.0215(4) Uani d . 1 1
C C2 0.9378(3) 0.91505(11) 0.26982(8) 0.0201(4) Uani d . 1 1
H H2A 0.7868 0.8918 0.2706 0.024 Uiso calc R 1 1
C C3 1.0683(3) 0.88855(11) 0.33765(9) 0.0204(4) Uani d . 1 1
C C4 0.8825(3) 0.75865(11) 0.13766(10) 0.0262(4) Uani d . 1 1
H H4A 0.7905 0.7549 0.1823 0.031 Uiso calc R 1 1
C C5 1.0669(3) 0.69929(12) 0.14156(11) 0.0344(5) Uani d . 1 1
H H5A 1.0033 0.6473 0.1440 0.052 Uiso calc R 1 1
H H5B 1.1563 0.7087 0.1847 0.052 Uiso calc R 1 1
H H5C 1.1600 0.7036 0.0985 0.052 Uiso calc R 1 1
C C6 0.7353(4) 0.74711(14) 0.07179(11) 0.0376(5) Uani d . 1 1
H H6A 0.6752 0.6945 0.0722 0.056 Uiso calc R 1 1
H H6B 0.8223 0.7549 0.0278 0.056 Uiso calc R 1 1
H H6C 0.6140 0.7845 0.0731 0.056 Uiso calc R 1 1
C C7 0.9201(3) 1.00311(11) 0.25872(9) 0.0213(4) Uani d . 1 1
H H7A 0.8672 1.0257 0.3053 0.026 Uiso calc R 1 1
C C8 1.1389(3) 1.04238(12) 0.24058(10) 0.0283(4) Uani d . 1 1
H H8A 1.2449 1.0330 0.2795 0.042 Uiso calc R 1 1
H H8B 1.1153 1.0981 0.2352 0.042 Uiso calc R 1 1
H H8C 1.1969 1.0212 0.1954 0.042 Uiso calc R 1 1
C C9 0.7481(3) 1.02356(12) 0.20090(10) 0.0303(5) Uani d . 1 1
H H9A 0.6098 0.9964 0.2112 0.045 Uiso calc R 1 1
H H9B 0.8029 1.0079 0.1534 0.045 Uiso calc R 1 1
H H9C 0.7218 1.0795 0.2012 0.045 Uiso calc R 1 1
C C10 1.0041(3) 0.80762(10) 0.36471(8) 0.0215(4) Uani d . 1 1
C C11 1.1590(3) 0.76845(12) 0.40647(10) 0.0275(5) Uani d . 1 1
H H11A 1.2999 0.7909 0.4145 0.033 Uiso calc R 1 1
C C12 1.1099(4) 0.69714(12) 0.43639(10) 0.0345(5) Uani d . 1 1
H H12A 1.2176 0.6709 0.4644 0.041 Uiso calc R 1 1
C C13 0.9050(4) 0.66396(12) 0.42565(10) 0.0327(5) Uani d . 1 1
H H13A 0.8709 0.6152 0.4464 0.039 Uiso calc R 1 1
C C14 0.7502(3) 0.70267(12) 0.38436(10) 0.0300(5) Uani d . 1 1
H H14A 0.6095 0.6800 0.3765 0.036 Uiso calc R 1 1
C C15 0.7983(3) 0.77417(11) 0.35432(9) 0.0249(4) Uani d . 1 1
H H15A 0.6900 0.8004 0.3265 0.030 Uiso calc R 1 1
C C16 1.0661(3) 0.94454(11) 0.40064(9) 0.0205(4) Uani d . 1 1
C C17 0.8725(3) 0.95254(12) 0.44058(9) 0.0250(4) Uani d . 1 1
H H17A 0.7449 0.9241 0.4271 0.030 Uiso calc R 1 1
C C18 0.8645(3) 1.00158(12) 0.49972(9) 0.0287(5) Uani d . 1 1
H H18A 0.7311 1.0070 0.5261 0.034 Uiso calc R 1 1
C C19 1.0499(3) 1.04269(12) 0.52041(9) 0.0299(5) Uani d . 1 1
H H19A 1.0454 1.0756 0.5614 0.036 Uiso calc R 1 1
C C20 1.2420(3) 1.03529(11) 0.48068(9) 0.0266(4) Uani d . 1 1
H H20A 1.3690 1.0639 0.4943 0.032 Uiso calc R 1 1
C C21 1.2520(3) 0.98667(11) 0.42123(9) 0.0249(4) Uani d . 1 1
H H21A 1.3852 0.9821 0.3946 0.030 Uiso calc R 1 1

loop_
_atom_site_aniso_label
_atom_site_aniso_U_11
_atom_site_aniso_U_22
_atom_site_aniso_U_33
_atom_site_aniso_U_12
_atom_site_aniso_U_13
_atom_site_aniso_U_23
S1 0.0304(2) 0.0230(3) 0.01463(18) -0.00277(19) -0.00080(17) 0.00131(18)
O1 0.0247(7) 0.0330(9) 0.0257(6) 0.0008(5) 0.0016(5) -0.0044(6)
O2 0.0207(6) 0.0255(8) 0.0193(5) 0.0003(5) -0.0009(5) -0.0012(5)
N1 0.0228(8) 0.0238(9) 0.0160(6) 0.0004(6) 0.0001(5) -0.0017(7)
C1 0.0253(9) 0.0182(11) 0.0208(8) -0.0043(8) 0.0007(7) -0.0007(8)
C2 0.0231(9) 0.0195(10) 0.0177(8) -0.0017(7) -0.0001(6) -0.0002(8)
C3 0.0196(9) 0.0220(11) 0.0196(8) 0.0000(7) 0.0006(6) 0.0008(8)
C4 0.0327(11) 0.0224(11) 0.0236(8) -0.0059(8) 0.0022(8) -0.0020(9)
C5 0.0399(12) 0.0245(12) 0.0389(11) 0.0001(9) -0.0032(9) 0.0033(10)
C6 0.0386(12) 0.0356(13) 0.0386(11) 0.0019(10) -0.0097(9) -0.0143(10)
C7 0.0257(9) 0.0209(11) 0.0173(7) 0.0008(7) -0.0006(7) 0.0011(8)
C8 0.0340(11) 0.0229(11) 0.0280(9) -0.0017(8) 0.0006(8) 0.0064(9)
C9 0.0315(11) 0.0273(13) 0.0320(9) 0.0032(8) -0.0049(8) 0.0033(9)
C10 0.0318(9) 0.0180(10) 0.0148(7) 0.0020(8) 0.0030(8) -0.0020(7)
C11 0.0350(11) 0.0249(12) 0.0227(8) 0.0008(8) -0.0038(8) 0.0019(9)
C12 0.0510(13) 0.0273(13) 0.0252(9) 0.0087(10) -0.0037(9) 0.0036(10)
C13 0.0575(13) 0.0169(12) 0.0236(9) 0.0020(9) 0.0091(9) 0.0017(9)
C14 0.0382(11) 0.0240(12) 0.0277(9) -0.0029(8) 0.0068(8) -0.0015(9)
C15 0.0291(10) 0.0218(11) 0.0237(8) 0.0009(8) 0.0024(7) 0.0006(9)
C16 0.0269(10) 0.0179(10) 0.0167(7) 0.0017(7) -0.0033(6) 0.0044(8)
C17 0.0284(10) 0.0232(11) 0.0234(9) 0.0005(8) -0.0008(7) 0.0035(9)
C18 0.0401(11) 0.0256(12) 0.0204(8) 0.0071(9) 0.0045(8) 0.0010(9)
C19 0.0483(13) 0.0224(11) 0.0190(8) 0.0074(9) -0.0063(8) -0.0014(9)
C20 0.0367(11) 0.0187(11) 0.0244(9) -0.0006(8) -0.0117(8) -0.0003(8)
C21 0.0298(10) 0.0217(11) 0.0231(8) 0.0016(8) -0.0035(7) 0.0023(9)

loop_
_atom_type_symbol
_atom_type_description
_atom_type_scat_dispersion_real
_atom_type_scat_dispersion_imag
_atom_type_scat_source
C C 0.0181 0.0091 'International Tables Vol C Tables 4.2.6.8 and 6.1.1.4'
H H 0.0000 0.0000 'International Tables Vol C Tables 4.2.6.8 and 6.1.1.4'
N N 0.0311 0.0180 'International Tables Vol C Tables 4.2.6.8 and 6.1.1.4'
O O 0.0492 0.0322 'International Tables Vol C Tables 4.2.6.8 and 6.1.1.4'
S S 0.3331 0.5567 'International Tables Vol C Tables 4.2.6.8 and 6.1.1.4'

loop_
_geom_angle_atom_site_label_1
_geom_angle_atom_site_label_2
_geom_angle_atom_site_label_3
_geom_angle
N1 S1 C4 102.07(8)
C1 O2 C3 108.25(12)
C1 N1 C2 111.72(13)
C1 N1 S1 123.04(12)
C2 N1 S1 124.82(11)
O1 C1 N1 129.76(16)
O1 C1 O2 121.74(15)
N1 C1 O2 108.50(14)
N1 C2 C7 113.74(14)
N1 C2 C3 98.05(13)
C7 C2 C3 115.78(14)
O2 C3 C16 108.72(14)
O2 C3 C10 106.96(14)
C16 C3 C10 109.14(14)
O2 C3 C2 102.07(12)
C16 C3 C2 115.48(15)
C10 C3 C2 113.81(15)
C5 C4 C6 112.33(16)
C5 C4 S1 111.71(13)
C6 C4 S1 105.32(14)
C8 C7 C9 109.46(15)
C8 C7 C2 114.11(15)
C9 C7 C2 111.60(15)
C15 C10 C11 118.71(17)
C15 C10 C3 124.17(16)
C11 C10 C3 116.97(17)
C12 C11 C10 120.71(19)
C13 C12 C11 120.3(2)
C12 C13 C14 119.21(19)
C13 C14 C15 120.7(2)
C14 C15 C10 120.31(18)
C17 C16 C21 118.85(17)
C17 C16 C3 118.63(16)
C21 C16 C3 122.49(15)
C18 C17 C16 120.67(18)
C19 C18 C17 120.29(18)
C18 C19 C20 119.23(17)
C19 C20 C21 121.05(19)
C20 C21 C16 119.90(18)
N1 C2 H2A 109.6
C7 C2 H2A 109.6
C3 C2 H2A 109.6
C5 C4 H4A 109.1
C6 C4 H4A 109.1
S1 C4 H4A 109.1
C4 C5 H5A 109.5
C4 C5 H5B 109.5
H5A C5 H5B 109.5
C4 C5 H5C 109.5
H5A C5 H5C 109.5
H5B C5 H5C 109.5
C4 C6 H6A 109.5
C4 C6 H6B 109.5
H6A C6 H6B 109.5
C4 C6 H6C 109.5
H6A C6 H6C 109.5
H6B C6 H6C 109.5
C8 C7 H7A 107.1
C9 C7 H7A 107.1
C2 C7 H7A 107.1
C7 C8 H8A 109.5
C7 C8 H8B 109.5
H8A C8 H8B 109.5
C7 C8 H8C 109.5
H8A C8 H8C 109.5
H8B C8 H8C 109.5
C7 C9 H9A 109.5
C7 C9 H9B 109.5
H9A C9 H9B 109.5
C7 C9 H9C 109.5
H9A C9 H9C 109.5
H9B C9 H9C 109.5
C12 C11 H11A 119.6
C10 C11 H11A 119.6
C13 C12 H12A 119.8
C11 C12 H12A 119.8
C12 C13 H13A 120.4
C14 C13 H13A 120.4
C13 C14 H14A 119.6
C15 C14 H14A 119.6
C14 C15 H15A 119.8
C10 C15 H15A 119.8
C18 C17 H17A 119.7
C16 C17 H17A 119.7
C19 C18 H18A 119.9
C17 C18 H18A 119.9
C18 C19 H19A 120.4
C20 C19 H19A 120.4
C19 C20 H20A 119.5
C21 C20 H20A 119.5
C20 C21 H21A 120.0
C16 C21 H21A 120.0

loop_
_geom_bond_atom_site_label_1
_geom_bond_atom_site_label_2
_geom_bond_distance
S1 N1 1.6952(14)
S1 C4 1.8240(19)
O1 C1 1.209(2)
O2 C1 1.367(2)
O2 C3 1.466(2)
N1 C1 1.361(2)
N1 C2 1.471(2)
C2 C7 1.541(3)
C2 C3 1.555(2)
C3 C16 1.517(3)
C3 C10 1.537(3)
C4 C5 1.519(3)
C4 C6 1.525(3)
C7 C8 1.528(3)
C7 C9 1.537(2)
C10 C15 1.388(3)
C10 C11 1.393(3)
C11 C12 1.385(3)
C12 C13 1.383(3)
C13 C14 1.384(3)
C14 C15 1.387(3)
C16 C17 1.395(2)
C16 C21 1.395(3)
C17 C18 1.387(3)
C18 C19 1.385(3)
C19 C20 1.384(3)
C20 C21 1.388(3)
C2 H2A 1.0000
C4 H4A 1.0000
C5 H5A 0.9800
C5 H5B 0.9800
C5 H5C 0.9800
C6 H6A 0.9800
C6 H6B 0.9800
C6 H6C 0.9800
C7 H7A 1.0000
C8 H8A 0.9800
C8 H8B 0.9800
C8 H8C 0.9800
C9 H9A 0.9800
C9 H9B 0.9800
C9 H9C 0.9800
C11 H11A 0.9500
C12 H12A 0.9500
C13 H13A 0.9500
C14 H14A 0.9500
C15 H15A 0.9500
C17 H17A 0.9500
C18 H18A 0.9500
C19 H19A 0.9500
C20 H20A 0.9500
C21 H21A 0.9500

loop_
_geom_torsion_atom_site_label_1
_geom_torsion_atom_site_label_2
_geom_torsion_atom_site_label_3
_geom_torsion_atom_site_label_4
_geom_torsion
C4 S1 N1 C1 94.18(16)
C4 S1 N1 C2 -93.83(15)
C2 N1 C1 O1 -170.44(19)
S1 N1 C1 O1 2.5(3)
C2 N1 C1 O2 8.9(2)
S1 N1 C1 O2 -178.19(11)
C3 O2 C1 O1 -166.32(17)
C3 O2 C1 N1 14.3(2)
C1 N1 C2 C7 96.89(17)
S1 N1 C2 C7 -75.89(17)
C1 N1 C2 C3 -25.94(18)
S1 N1 C2 C3 161.28(13)
C1 O2 C3 C16 -152.32(15)
C1 O2 C3 C10 89.95(16)
C1 O2 C3 C2 -29.84(18)
N1 C2 C3 O2 31.85(15)
C7 C2 C3 O2 -89.47(16)
N1 C2 C3 C16 149.59(15)
C7 C2 C3 C16 28.3(2)
N1 C2 C3 C10 -83.01(16)
C7 C2 C3 C10 155.67(14)
N1 S1 C4 C5 -76.73(14)
N1 S1 C4 C6 161.06(13)
N1 C2 C7 C8 -44.64(18)
C3 C2 C7 C8 67.84(19)
N1 C2 C7 C9 80.09(18)
C3 C2 C7 C9 -167.43(14)
O2 C3 C10 C15 -139.16(16)
C16 C3 C10 C15 103.39(18)
C2 C3 C10 C15 -27.2(2)
O2 C3 C10 C11 45.47(19)
C16 C3 C10 C11 -71.98(19)
C2 C3 C10 C11 157.40(15)
C15 C10 C11 C12 0.7(3)
C3 C10 C11 C12 176.36(16)
C10 C11 C12 C13 -0.5(3)
C11 C12 C13 C14 0.3(3)
C12 C13 C14 C15 -0.4(3)
C13 C14 C15 C10 0.7(3)
C11 C10 C15 C14 -0.8(3)
C3 C10 C15 C14 -176.10(16)
O2 C3 C16 C17 -173.21(15)
C10 C3 C16 C17 -56.9(2)
C2 C3 C16 C17 72.8(2)
O2 C3 C16 C21 5.0(2)
C10 C3 C16 C21 121.36(18)
C2 C3 C16 C21 -108.93(19)
C21 C16 C17 C18 0.1(3)
C3 C16 C17 C18 178.38(17)
C16 C17 C18 C19 -0.7(3)
C17 C18 C19 C20 1.1(3)
C18 C19 C20 C21 -0.9(3)
C19 C20 C21 C16 0.2(3)
C17 C16 C21 C20 0.2(3)
C3 C16 C21 C20 -178.05(17)

loop_
_cod_related_entry_id
_cod_related_entry_database
_cod_related_entry_code
1 ChemSpider 30657920
